data_7105796
loop_
_publ_author_name
'Mason Stewart'
'Curtis Moore'
'Treffly Ditri'
'Liezel Labios'
'Arnold Rheingold'
'Joshua Figueroa'

_publ_section_title
;
 Electrophilic functionalization of well-behaved manganese monoanions
 supported by m-terphenyl isocyanides
;
_journal_name_full Chem.Commun.
_journal_page_first 406
_journal_paper_doi 10.1039/c0cc02742a
_journal_volume 47
_journal_year 2011
_chemical_formula_sum 'C132 H154 Mn2 N4 O6'
_chemical_formula_weight 2002.47
_chemical_name_common H3CMn(CO)3(CNArDipp2)2
_chemical_name_systematic
;
?
;
_space_group_IT_number 2
_symmetry_cell_setting triclinic
_symmetry_space_group_name_Hall '-P 1'
_symmetry_space_group_name_H-M 'P -1'
_atom_sites_solution_hydrogens geom
_atom_sites_solution_primary direct
_atom_sites_solution_secondary difmap
_audit_creation_method SHELXL-97
_cell_angle_alpha 114.849(5)
_cell_angle_beta 90.031(5)
_cell_angle_gamma 90.131(5)
_cell_formula_units_Z 2
_cell_length_a 16.737(6)
_cell_length_b 18.896(8)
_cell_length_c 20.570(8)
_cell_measurement_reflns_used 9960
_cell_measurement_temperature 100(2)
_cell_measurement_theta_max 25.53
_cell_measurement_theta_min 2.38
_cell_volume 5903(4)
_computing_cell_refinement 'Bruker SAINT'
_computing_data_collection 'Bruker APEX2'
_computing_data_reduction 'Bruker SAINT'
_computing_molecular_graphics 'Bruker SHELXTL'
_computing_publication_material 'Bruker SHELXTL'
_computing_structure_refinement 'SHELXL-97 (Sheldrick, 2008)'
_computing_structure_solution 'SHELXS-97 (Sheldrick, 2008)'
_diffrn_ambient_temperature 100(2)
_diffrn_measured_fraction_theta_full 0.987
_diffrn_measured_fraction_theta_max 0.968
_diffrn_measurement_device_type 'Bruker APEX CCD'
_diffrn_measurement_method '\f and \w scans'
_diffrn_radiation_monochromator graphite
_diffrn_radiation_source 'fine-focus sealed tube'
_diffrn_radiation_type MoK\a
_diffrn_radiation_wavelength 0.71073
_diffrn_reflns_av_R_equivalents 0.0469
_diffrn_reflns_av_sigmaI/netI 0.0610
_diffrn_reflns_limit_h_max 20
_diffrn_reflns_limit_h_min -12
_diffrn_reflns_limit_k_max 23
_diffrn_reflns_limit_k_min -23
_diffrn_reflns_limit_l_max 24
_diffrn_reflns_limit_l_min -25
_diffrn_reflns_number 60904
_diffrn_reflns_theta_full 25.00
_diffrn_reflns_theta_max 25.77
_diffrn_reflns_theta_min 1.09
_exptl_absorpt_coefficient_mu 0.269
_exptl_absorpt_correction_T_max 0.9659
_exptl_absorpt_correction_T_min 0.9310
_exptl_absorpt_correction_type multi-scan
_exptl_absorpt_process_details SADABS
_exptl_crystal_colour Yellow
_exptl_crystal_density_diffrn 1.127
_exptl_crystal_density_meas ?
_exptl_crystal_density_method .
_exptl_crystal_description Block
_exptl_crystal_F_000 2144
_exptl_crystal_size_max 0.27
_exptl_crystal_size_mid 0.21
_exptl_crystal_size_min 0.13
_refine_diff_density_max 0.514
_refine_diff_density_min -0.433
_refine_diff_density_rms 0.051
_refine_ls_extinction_method none
_refine_ls_goodness_of_fit_ref 1.038
_refine_ls_hydrogen_treatment constr
_refine_ls_matrix_type full
_refine_ls_number_parameters 1373
_refine_ls_number_reflns 21907
_refine_ls_number_restraints 0
_refine_ls_restrained_S_all 1.038
_refine_ls_R_factor_all 0.0737
_refine_ls_R_factor_gt 0.0488
_refine_ls_shift/su_max 0.001
_refine_ls_shift/su_mean 0.000
_refine_ls_structure_factor_coef Fsqd
_refine_ls_weighting_details 'calc w=1/[\s^2^(Fo^2^)+(0.0613P)^2^+0.8136P] where P=(Fo^2^+2Fc^2^)/3'
_refine_ls_weighting_scheme calc
_refine_ls_wR_factor_gt 0.1200
_refine_ls_wR_factor_ref 0.1297
_reflns_number_gt 15555
_reflns_number_total 21907
_reflns_threshold_expression >2sigma(I)
_cod_data_source_file C0CC02742A.TXT
_cod_data_source_block JFig339
_cod_depositor_comments
;
The following automatic conversions were performed:
'_symmetry_cell_setting' value 'Triclinic' changed to 'triclinic'
according to '/home/saulius/struct/CIF-dictionaries/cif_core.dic'
dictionary named 'cif_core.dic' version 2.4.1 from 2010-06-29.

Automatic conversion script
Id: cif_fix_enum 1527 2010-12-29 10:47:43Z saulius 
;
_cod_original_sg_symbol_H-M P-1
_cod_database_code 7105796

loop_
_symmetry_equiv_pos_as_xyz
'x, y, z'
'-x, -y, -z'

loop_
_atom_site_label
_atom_site_type_symbol
_atom_site_fract_x
_atom_site_fract_y
_atom_site_fract_z
_atom_site_U_iso_or_equiv
_atom_site_adp_type
_atom_site_occupancy
_atom_site_symmetry_multiplicity
_atom_site_calc_flag
_atom_site_refinement_flags
_atom_site_disorder_assembly
_atom_site_disorder_group
Mn1 Mn 0.436883(19) 0.76011(2) 0.236934(19) 0.02317(9) Uani 1 1 d . . .
O1 O 0.35395(12) 0.81194(13) 0.37793(11) 0.0547(6) Uani 1 1 d . . .
O2 O 0.35587(11) 0.60953(11) 0.15432(11) 0.0477(5) Uani 1 1 d . . .
O3 O 0.54033(12) 0.75130(14) 0.11562(13) 0.0634(7) Uani 1 1 d . . .
N1 N 0.31621(10) 0.85002(10) 0.18848(9) 0.0191(4) Uani 1 1 d . . .
N2 N 0.56573(10) 0.68001(10) 0.28773(10) 0.0212(4) Uani 1 1 d . . .
C1 C 0.36164(12) 0.81647(13) 0.20781(12) 0.0215(5) Uani 1 1 d . . .
C2 C 0.51644(13) 0.71058(13) 0.26824(12) 0.0229(5) Uani 1 1 d . . .
C3 C 0.49865(15) 0.86941(15) 0.30108(15) 0.0387(7) Uani 1 1 d . . .
H3A H 0.5205 0.8672 0.3444 0.058 Uiso 1 1 calc R . .
H3B H 0.4609 0.9128 0.3146 0.058 Uiso 1 1 calc R . .
H3C H 0.5423 0.8773 0.2730 0.058 Uiso 1 1 calc R . .
C4 C 0.38308(15) 0.78893(15) 0.32306(15) 0.0341(6) Uani 1 1 d . . .
C5 C 0.38622(14) 0.66687(16) 0.18575(15) 0.0328(6) Uani 1 1 d . . .
C6 C 0.50096(15) 0.75323(16) 0.16149(15) 0.0355(6) Uani 1 1 d . . .
C7 C 0.25819(12) 0.88423(12) 0.16143(11) 0.0182(5) Uani 1 1 d . . .
C8 C 0.19171(12) 0.91943(12) 0.20393(11) 0.0182(4) Uani 1 1 d . . .
C9 C 0.13363(12) 0.95079(13) 0.17478(12) 0.0217(5) Uani 1 1 d . . .
H9 H 0.0878 0.9752 0.2023 0.026 Uiso 1 1 calc R . .
C10 C 0.14205(12) 0.94675(13) 0.10633(12) 0.0201(5) Uani 1 1 d . . .
H10A H 0.1016 0.9676 0.0870 0.024 Uiso 1 1 calc R . .
C11 C 0.20923(12) 0.91238(12) 0.06565(12) 0.0186(5) Uani 1 1 d . . .
H11A H 0.2143 0.9104 0.0189 0.022 Uiso 1 1 calc R . .
C12 C 0.26929(11) 0.88081(12) 0.09233(11) 0.0165(4) Uani 1 1 d . . .
C13 C 0.18402(12) 0.92404(13) 0.27849(12) 0.0205(5) Uani 1 1 d . . .
C14 C 0.20401(12) 0.99374(13) 0.33745(12) 0.0226(5) Uani 1 1 d . . .
C15 C 0.19699(13) 0.99639(14) 0.40612(12) 0.0261(5) Uani 1 1 d . . .
H15A H 0.2101 1.0430 0.4467 0.031 Uiso 1 1 calc R . .
C16 C 0.17118(13) 0.93184(15) 0.41566(13) 0.0304(6) Uani 1 1 d . . .
H16A H 0.1671 0.9344 0.4627 0.037 Uiso 1 1 calc R . .
C17 C 0.15143(13) 0.86419(15) 0.35785(13) 0.0284(5) Uani 1 1 d . . .
H17A H 0.1335 0.8205 0.3654 0.034 Uiso 1 1 calc R . .
C18 C 0.15729(12) 0.85838(13) 0.28805(12) 0.0232(5) Uani 1 1 d . . .
C19 C 0.23444(13) 1.06434(13) 0.32722(13) 0.0263(5) Uani 1 1 d . . .
H19A H 0.2071 1.0647 0.2841 0.032 Uiso 1 1 calc R . .
C20 C 0.21699(15) 1.14278(15) 0.39090(14) 0.0365(6) Uani 1 1 d . . .
H20D H 0.1603 1.1452 0.4036 0.055 Uiso 1 1 calc R . .
H20F H 0.2298 1.1856 0.3776 0.055 Uiso 1 1 calc R . .
H20E H 0.2497 1.1475 0.4321 0.055 Uiso 1 1 calc R . .
C21 C 0.32459(13) 1.05643(15) 0.31190(13) 0.0313(6) Uani 1 1 d . . .
H21E H 0.3529 1.0553 0.3531 0.047 Uiso 1 1 calc R . .
H21F H 0.3434 1.1009 0.3034 0.047 Uiso 1 1 calc R . .
H21D H 0.3349 1.0080 0.2694 0.047 Uiso 1 1 calc R . .
C22 C 0.13072(14) 0.78409(14) 0.22591(13) 0.0296(5) Uani 1 1 d . . .
H22A H 0.1495 0.7864 0.1807 0.035 Uiso 1 1 calc R . .
C23 C 0.03929(15) 0.77878(16) 0.22304(16) 0.0435(7) Uani 1 1 d . . .
H23D H 0.0228 0.7312 0.1819 0.065 Uiso 1 1 calc R . .
H23F H 0.0174 0.8244 0.2182 0.065 Uiso 1 1 calc R . .
H23E H 0.0192 0.7773 0.2672 0.065 Uiso 1 1 calc R . .
C24 C 0.16582(16) 0.71049(15) 0.22850(16) 0.0421(7) Uani 1 1 d . . .
H24E H 0.1443 0.7042 0.2700 0.063 Uiso 1 1 calc R . .
H24F H 0.2241 0.7153 0.2325 0.063 Uiso 1 1 calc R . .
H24D H 0.1515 0.6649 0.1846 0.063 Uiso 1 1 calc R . .
C25 C 0.34292(12) 0.84489(12) 0.04904(11) 0.0175(4) Uani 1 1 d . . .
C26 C 0.41442(12) 0.88853(13) 0.06258(12) 0.0201(5) Uani 1 1 d . . .
C27 C 0.48092(12) 0.85393(13) 0.02040(12) 0.0237(5) Uani 1 1 d . . .
H27A H 0.5293 0.8827 0.0285 0.028 Uiso 1 1 calc R . .
C28 C 0.47807(13) 0.77925(14) -0.03248(13) 0.0268(5) Uani 1 1 d . . .
H28A H 0.5244 0.7567 -0.0601 0.032 Uiso 1 1 calc R . .
C29 C 0.40781(13) 0.73683(14) -0.04554(12) 0.0247(5) Uani 1 1 d . . .
H29A H 0.4063 0.6852 -0.0822 0.030 Uiso 1 1 calc R . .
C30 C 0.33922(12) 0.76871(13) -0.00561(12) 0.0205(5) Uani 1 1 d . . .
C31 C 0.42131(12) 0.97099(13) 0.12159(12) 0.0216(5) Uani 1 1 d . . .
H31A H 0.3678 0.9865 0.1447 0.026 Uiso 1 1 calc R . .
C32 C 0.44553(15) 1.02979(14) 0.09203(13) 0.0304(6) Uani 1 1 d . . .
H32E H 0.4989 1.0169 0.0707 0.046 Uiso 1 1 calc R . .
H32F H 0.4462 1.0824 0.1310 0.046 Uiso 1 1 calc R . .
H32D H 0.4070 1.0278 0.0554 0.046 Uiso 1 1 calc R . .
C33 C 0.48094(13) 0.97369(14) 0.17883(13) 0.0281(5) Uani 1 1 d . . .
H33D H 0.4645 0.9366 0.1983 0.042 Uiso 1 1 calc R . .
H33F H 0.4825 1.0265 0.2175 0.042 Uiso 1 1 calc R . .
H33E H 0.5342 0.9597 0.1575 0.042 Uiso 1 1 calc R . .
C34 C 0.26278(13) 0.72024(13) -0.01907(12) 0.0237(5) Uani 1 1 d . . .
H34A H 0.2167 0.7572 -0.0046 0.028 Uiso 1 1 calc R . .
C35 C 0.25092(15) 0.66450(14) -0.09762(13) 0.0329(6) Uani 1 1 d . . .
H35E H 0.2913 0.6233 -0.1117 0.049 Uiso 1 1 calc R . .
H35F H 0.2563 0.6933 -0.1274 0.049 Uiso 1 1 calc R . .
H35D H 0.1975 0.6411 -0.1042 0.049 Uiso 1 1 calc R . .
C36 C 0.26169(15) 0.67578(14) 0.02851(13) 0.0326(6) Uani 1 1 d . . .
H36D H 0.2116 0.6464 0.0209 0.049 Uiso 1 1 calc R . .
H36F H 0.2658 0.7129 0.0789 0.049 Uiso 1 1 calc R . .
H36E H 0.3069 0.6397 0.0161 0.049 Uiso 1 1 calc R . .
C37 C 0.62032(12) 0.63778(13) 0.30934(12) 0.0213(5) Uani 1 1 d . . .
C38 C 0.65876(12) 0.67625(13) 0.37544(12) 0.0206(5) Uani 1 1 d . . .
C39 C 0.71243(13) 0.63300(13) 0.39621(13) 0.0252(5) Uani 1 1 d . . .
H39A H 0.7399 0.6575 0.4406 0.030 Uiso 1 1 calc R . .
C40 C 0.72633(14) 0.55454(14) 0.35288(13) 0.0310(6) Uani 1 1 d . . .
H40A H 0.7620 0.5256 0.3683 0.037 Uiso 1 1 calc R . .
C41 C 0.68805(15) 0.51869(15) 0.28726(14) 0.0332(6) Uani 1 1 d . . .
H41A H 0.6985 0.4653 0.2578 0.040 Uiso 1 1 calc R . .
C42 C 0.63443(14) 0.55945(14) 0.26359(13) 0.0280(5) Uani 1 1 d . . .
C43 C 0.64317(12) 0.76088(13) 0.41903(12) 0.0219(5) Uani 1 1 d . . .
C44 C 0.68474(13) 0.81633(13) 0.40305(13) 0.0247(5) Uani 1 1 d . . .
C45 C 0.66781(14) 0.89483(14) 0.44274(14) 0.0328(6) Uani 1 1 d . . .
H45A H 0.6961 0.9331 0.4332 0.039 Uiso 1 1 calc R . .
C46 C 0.60998(15) 0.91828(15) 0.49633(14) 0.0357(6) Uani 1 1 d . . .
H46A H 0.5988 0.9722 0.5227 0.043 Uiso 1 1 calc R . .
C47 C 0.56903(14) 0.86349(14) 0.51113(13) 0.0313(6) Uani 1 1 d . . .
H47A H 0.5295 0.8801 0.5476 0.038 Uiso 1 1 calc R . .
C48 C 0.58457(13) 0.78436(13) 0.47364(12) 0.0245(5) Uani 1 1 d . . .
C49 C 0.74890(13) 0.79153(15) 0.34553(14) 0.0323(6) Uani 1 1 d . . .
H49A H 0.7362 0.7372 0.3101 0.039 Uiso 1 1 calc R . .
C50 C 0.83049(14) 0.78968(17) 0.37931(17) 0.0437(7) Uani 1 1 d . . .
H50F H 0.8431 0.8417 0.4163 0.066 Uiso 1 1 calc R . .
H50E H 0.8718 0.7738 0.3422 0.066 Uiso 1 1 calc R . .
H50D H 0.8285 0.7524 0.4010 0.066 Uiso 1 1 calc R . .
C51 C 0.75258(18) 0.8428(2) 0.30489(19) 0.0572(9) Uani 1 1 d . . .
H51D H 0.6997 0.8448 0.2853 0.086 Uiso 1 1 calc R . .
H51E H 0.7911 0.8210 0.2656 0.086 Uiso 1 1 calc R . .
H51F H 0.7693 0.8956 0.3376 0.086 Uiso 1 1 calc R . .
C52 C 0.54202(13) 0.72462(14) 0.49267(13) 0.0285(5) Uani 1 1 d . . .
H52A H 0.5458 0.6731 0.4502 0.034 Uiso 1 1 calc R . .
C53 C 0.58451(16) 0.71678(18) 0.55513(16) 0.0449(7) Uani 1 1 d . . .
H53F H 0.5818 0.7665 0.5977 0.067 Uiso 1 1 calc R . .
H53E H 0.6406 0.7029 0.5426 0.067 Uiso 1 1 calc R . .
H53D H 0.5584 0.6759 0.5651 0.067 Uiso 1 1 calc R . .
C54 C 0.45339(15) 0.74240(18) 0.50906(17) 0.0474(7) Uani 1 1 d . . .
H54D H 0.4278 0.6990 0.5154 0.071 Uiso 1 1 calc R . .
H54E H 0.4278 0.7493 0.4692 0.071 Uiso 1 1 calc R . .
H54F H 0.4477 0.7903 0.5531 0.071 Uiso 1 1 calc R . .
C55 C 0.59433(16) 0.52228(14) 0.19193(13) 0.0338(6) Uani 1 1 d . . .
C56 C 0.6275(2) 0.53294(15) 0.13314(15) 0.0477(8) Uani 1 1 d . A .
C57 C 0.5894(3) 0.49578(19) 0.06743(16) 0.0608(10) Uani 1 1 d . . .
H57A H 0.6110 0.5011 0.0270 0.073 Uiso 1 1 calc R . .
C58 C 0.5221(2) 0.4520(2) 0.05877(17) 0.0659(11) Uani 1 1 d . . .
H58A H 0.4979 0.4271 0.0128 0.079 Uiso 1 1 calc R . .
C59 C 0.48877(18) 0.44374(17) 0.11696(16) 0.0516(8) Uani 1 1 d . . .
H59A H 0.4410 0.4143 0.1109 0.062 Uiso 1 1 calc R . .
C60 C 0.52481(16) 0.47834(15) 0.18449(14) 0.0384(7) Uani 1 1 d . . .
C61 C 0.7016(3) 0.58237(17) 0.14108(16) 0.0668(11) Uani 1 1 d . . .
H61C H 0.6977 0.6287 0.1883 0.080 Uiso 0.494(6) 1 calc PR A 2
H61B H 0.7226 0.5910 0.1894 0.080 Uiso 0.506(6) 1 d PR A 1
C62 C 0.7795(3) 0.5378(3) 0.0852(3) 0.0336(15) Uani 0.506(6) 1 d P A 1
H62D H 0.7903 0.4875 0.0865 0.050 Uiso 0.506(6) 1 calc PR A 1
H62F H 0.8271 0.5709 0.1008 0.050 Uiso 0.506(6) 1 calc PR A 1
H62E H 0.7657 0.5294 0.0362 0.050 Uiso 0.506(6) 1 calc PR A 1
C62A C 0.7634(3) 0.5465(4) 0.1424(4) 0.048(2) Uani 0.494(6) 1 d P A 2
H62H H 0.7604 0.5309 0.1821 0.072 Uiso 0.494(6) 1 calc PR A 2
H62I H 0.8099 0.5805 0.1490 0.072 Uiso 0.494(6) 1 calc PR A 2
H62G H 0.7685 0.5000 0.0970 0.072 Uiso 0.494(6) 1 calc PR A 2
C63 C 0.7005(3) 0.6609(3) 0.1439(3) 0.0366(16) Uani 0.506(6) 1 d P A 1
H63E H 0.6820 0.6585 0.0978 0.055 Uiso 0.506(6) 1 calc PR A 1
H63F H 0.7545 0.6831 0.1538 0.055 Uiso 0.506(6) 1 calc PR A 1
H63D H 0.6642 0.6938 0.1819 0.055 Uiso 0.506(6) 1 calc PR A 1
C63A C 0.6858(4) 0.6124(4) 0.0793(4) 0.053(2) Uani 0.494(6) 1 d P A 2
H63H H 0.6983 0.5705 0.0324 0.079 Uiso 0.494(6) 1 calc PR A 2
H63I H 0.7200 0.6576 0.0878 0.079 Uiso 0.494(6) 1 calc PR A 2
H63G H 0.6296 0.6273 0.0804 0.079 Uiso 0.494(6) 1 calc PR A 2
C64 C 0.48748(15) 0.46941(15) 0.24833(15) 0.0379(6) Uani 1 1 d . . .
H64A H 0.5309 0.4767 0.2840 0.045 Uiso 1 1 calc R . .
C65 C 0.44955(19) 0.38953(16) 0.22949(18) 0.0570(9) Uani 1 1 d . . .
H65E H 0.4330 0.3856 0.2735 0.086 Uiso 1 1 calc R . .
H65F H 0.4885 0.3486 0.2040 0.086 Uiso 1 1 calc R . .
H65D H 0.4028 0.3832 0.1988 0.086 Uiso 1 1 calc R . .
C66 C 0.42450(16) 0.53303(16) 0.28472(18) 0.0471(8) Uani 1 1 d . . .
H66D H 0.3806 0.5267 0.2512 0.071 Uiso 1 1 calc R . .
H66F H 0.4490 0.5845 0.2988 0.071 Uiso 1 1 calc R . .
H66E H 0.4038 0.5284 0.3273 0.071 Uiso 1 1 calc R . .
Mn1' Mn 0.063106(19) 0.76010(2) 0.736919(19) 0.02333(9) Uani 1 1 d . . .
O1' O -0.04047(12) 0.75150(14) 0.61590(13) 0.0632(6) Uani 1 1 d . . .
O2' O 0.14386(11) 0.60968(11) 0.65434(11) 0.0481(5) Uani 1 1 d . . .
O3' O 0.14603(12) 0.81168(13) 0.87792(11) 0.0548(6) Uani 1 1 d . . .
N1' N 0.18390(10) 0.85011(10) 0.68852(9) 0.0187(4) Uani 1 1 d . . .
N2' N -0.06563(10) 0.67980(10) 0.78772(10) 0.0219(4) Uani 1 1 d . . .
C0AA C -0.1861(4) 0.6130(4) 0.5796(4) 0.0433(18) Uani 0.476(6) 1 d P B 2
H0AB H -0.1315 0.6333 0.5841 0.065 Uiso 0.476(6) 1 calc PR B 2
H0AC H -0.2241 0.6545 0.5851 0.065 Uiso 0.476(6) 1 calc PR B 2
H0AA H -0.1931 0.5696 0.5323 0.065 Uiso 0.476(6) 1 calc PR B 2
C1' C 0.13829(12) 0.81645(13) 0.70794(12) 0.0209(5) Uani 1 1 d . . .
C2' C -0.01644(13) 0.71046(13) 0.76819(12) 0.0232(5) Uani 1 1 d . . .
C3' C 0.00118(15) 0.86907(15) 0.80084(15) 0.0381(7) Uani 1 1 d . . .
H3'A H -0.0434 0.8759 0.7731 0.057 Uiso 1 1 calc R . .
H3'C H 0.0385 0.9129 0.8134 0.057 Uiso 1 1 calc R . .
H3'B H -0.0194 0.8673 0.8447 0.057 Uiso 1 1 calc R . .
C4' C -0.00075(15) 0.75326(16) 0.66121(15) 0.0351(6) Uani 1 1 d . . .
C5' C 0.11374(14) 0.66705(16) 0.68561(15) 0.0323(6) Uani 1 1 d . . .
C6 C -0.2640(3) 0.5464(4) 0.6422(4) 0.0441(19) Uani 0.476(6) 1 d P B 2
H6A H -0.2689 0.4998 0.5970 0.066 Uiso 0.476(6) 1 calc PR B 2
H6C H -0.3105 0.5801 0.6484 0.066 Uiso 0.476(6) 1 calc PR B 2
H6B H -0.2613 0.5310 0.6821 0.066 Uiso 0.476(6) 1 calc PR B 2
C6' C 0.11683(14) 0.78878(15) 0.82302(15) 0.0339(6) Uani 1 1 d . . .
C7' C 0.24189(11) 0.88405(12) 0.66118(11) 0.0167(4) Uani 1 1 d . . .
C8' C 0.23058(12) 0.88071(12) 0.59243(11) 0.0170(4) Uani 1 1 d . . .
C9' C 0.29088(12) 0.91239(12) 0.56566(12) 0.0185(5) Uani 1 1 d . . .
H9' H 0.2858 0.9103 0.5189 0.022 Uiso 1 1 calc R . .
C10' C 0.35799(12) 0.94686(12) 0.60646(12) 0.0197(5) Uani 1 1 d . . .
H10 H 0.3985 0.9679 0.5873 0.024 Uiso 1 1 calc R . .
C11' C 0.36628(12) 0.95082(13) 0.67490(12) 0.0204(5) Uani 1 1 d . . .
H11 H 0.4121 0.9753 0.7025 0.024 Uiso 1 1 calc R . .
C12' C 0.30841(12) 0.91941(12) 0.70395(11) 0.0188(5) Uani 1 1 d . . .
C13' C 0.15744(12) 0.84497(12) 0.54933(11) 0.0168(4) Uani 1 1 d . . .
C14' C 0.08560(12) 0.88828(12) 0.56235(11) 0.0185(5) Uani 1 1 d . . .
C15' C 0.01887(12) 0.85388(13) 0.52033(12) 0.0236(5) Uani 1 1 d . . .
H15 H -0.0295 0.8825 0.5283 0.028 Uiso 1 1 calc R . .
C16' C 0.02186(13) 0.77925(14) 0.46753(13) 0.0265(5) Uani 1 1 d . . .
H16 H -0.0244 0.7565 0.4398 0.032 Uiso 1 1 calc R . .
C17' C 0.09255(13) 0.73668(13) 0.45447(12) 0.0246(5) Uani 1 1 d . . .
H17 H 0.0939 0.6850 0.4179 0.030 Uiso 1 1 calc R . .
C18' C 0.16090(12) 0.76870(13) 0.49423(12) 0.0201(5) Uani 1 1 d . . .
C19' C 0.07886(12) 0.97062(13) 0.62129(12) 0.0218(5) Uani 1 1 d . . .
H19 H 0.1326 0.9864 0.6443 0.026 Uiso 1 1 calc R . .
C20' C 0.05386(15) 1.02976(14) 0.59204(13) 0.0310(6) Uani 1 1 d . . .
H20B H 0.0921 1.0284 0.5555 0.046 Uiso 1 1 calc R . .
H20C H 0.0531 1.0822 0.6312 0.046 Uiso 1 1 calc R . .
H20A H 0.0004 1.0165 0.5708 0.046 Uiso 1 1 calc R . .
C21' C 0.01935(13) 0.97387(14) 0.67924(13) 0.0274(5) Uani 1 1 d . . .
H21A H -0.0341 0.9599 0.6582 0.041 Uiso 1 1 calc R . .
H21C H 0.0184 1.0268 0.7177 0.041 Uiso 1 1 calc R . .
H21B H 0.0358 0.9370 0.6988 0.041 Uiso 1 1 calc R . .
C22' C 0.23733(13) 0.72031(13) 0.48119(12) 0.0237(5) Uani 1 1 d . . .
H22 H 0.2835 0.7574 0.4959 0.028 Uiso 1 1 calc R . .
C23' C 0.24935(15) 0.66438(14) 0.40248(13) 0.0327(6) Uani 1 1 d . . .
H23B H 0.3025 0.6409 0.3963 0.049 Uiso 1 1 calc R . .
H23C H 0.2446 0.6932 0.3726 0.049 Uiso 1 1 calc R . .
H23A H 0.2086 0.6233 0.3881 0.049 Uiso 1 1 calc R . .
C24' C 0.23835(14) 0.67575(15) 0.52833(14) 0.0325(6) Uani 1 1 d . . .
H24A H 0.1927 0.6399 0.5161 0.049 Uiso 1 1 calc R . .
H24C H 0.2349 0.7128 0.5788 0.049 Uiso 1 1 calc R . .
H24B H 0.2881 0.6460 0.5203 0.049 Uiso 1 1 calc R . .
C25' C 0.31588(12) 0.92418(13) 0.77842(12) 0.0203(5) Uani 1 1 d . . .
C26' C 0.29629(12) 0.99405(13) 0.83765(12) 0.0222(5) Uani 1 1 d . . .
C27' C 0.30296(13) 0.99627(15) 0.90598(12) 0.0274(5) Uani 1 1 d . . .
H27 H 0.2896 1.0427 0.9465 0.033 Uiso 1 1 calc R . .
C28' C 0.32877(13) 0.93194(15) 0.91571(13) 0.0298(6) Uani 1 1 d . . .
H28 H 0.3328 0.9346 0.9628 0.036 Uiso 1 1 calc R . .
C29' C 0.34862(13) 0.86393(15) 0.85771(13) 0.0284(5) Uani 1 1 d . . .
H29 H 0.3664 0.8203 0.8653 0.034 Uiso 1 1 calc R . .
C30' C 0.34297(13) 0.85832(14) 0.78783(12) 0.0245(5) Uani 1 1 d . . .
C31' C 0.26550(13) 1.06451(13) 0.82731(13) 0.0265(5) Uani 1 1 d . . .
H31 H 0.2928 1.0651 0.7843 0.032 Uiso 1 1 calc R . .
C32' C 0.28329(15) 1.14271(15) 0.89111(14) 0.0371(6) Uani 1 1 d . . .
H32A H 0.2514 1.1467 0.9325 0.056 Uiso 1 1 calc R . .
H32C H 0.2696 1.1857 0.8783 0.056 Uiso 1 1 calc R . .
H32B H 0.3402 1.1456 0.9032 0.056 Uiso 1 1 calc R . .
C33' C 0.17537(14) 1.05629(14) 0.81175(13) 0.0308(6) Uani 1 1 d . . .
H33A H 0.1649 1.0077 0.7693 0.046 Uiso 1 1 calc R . .
H33C H 0.1567 1.1006 0.8030 0.046 Uiso 1 1 calc R . .
H33B H 0.1470 1.0553 0.8530 0.046 Uiso 1 1 calc R . .
C34' C 0.36937(14) 0.78368(14) 0.72567(13) 0.0294(5) Uani 1 1 d . . .
H34 H 0.3506 0.7858 0.6804 0.035 Uiso 1 1 calc R . .
C35' C 0.46079(15) 0.77874(17) 0.72286(17) 0.0455(7) Uani 1 1 d . . .
H35C H 0.4810 0.7782 0.7674 0.068 Uiso 1 1 calc R . .
H35B H 0.4827 0.8240 0.7173 0.068 Uiso 1 1 calc R . .
H35A H 0.4771 0.7308 0.6821 0.068 Uiso 1 1 calc R . .
C36' C 0.33414(16) 0.71057(15) 0.72829(16) 0.0414(7) Uani 1 1 d . . .
H36A H 0.3476 0.6651 0.6841 0.062 Uiso 1 1 calc R . .
H36B H 0.2759 0.7157 0.7329 0.062 Uiso 1 1 calc R . .
H36C H 0.3562 0.7039 0.7695 0.062 Uiso 1 1 calc R . .
C37' C -0.12029(12) 0.63759(13) 0.80915(12) 0.0218(5) Uani 1 1 d . . .
C38' C -0.15891(12) 0.67648(13) 0.87553(12) 0.0213(5) Uani 1 1 d . . .
C39' C -0.21244(13) 0.63279(14) 0.89621(13) 0.0258(5) Uani 1 1 d . . .
H39 H -0.2398 0.6571 0.9406 0.031 Uiso 1 1 calc R . .
C40' C -0.22612(14) 0.55472(15) 0.85295(13) 0.0316(6) Uani 1 1 d . . .
H40 H -0.2618 0.5257 0.8684 0.038 Uiso 1 1 calc R . .
C41' C -0.18810(15) 0.51851(14) 0.78712(14) 0.0337(6) Uani 1 1 d . . .
H41 H -0.1987 0.4651 0.7577 0.040 Uiso 1 1 calc R . .
C42' C -0.13435(14) 0.55962(14) 0.76360(13) 0.0278(5) Uani 1 1 d . . .
C43' C -0.14307(12) 0.76108(13) 0.91905(12) 0.0224(5) Uani 1 1 d . . .
C44' C -0.18501(13) 0.81626(14) 0.90324(13) 0.0256(5) Uani 1 1 d . . .
C45' C -0.16758(14) 0.89479(14) 0.94310(14) 0.0326(6) Uani 1 1 d . . .
H45 H -0.1958 0.9329 0.9335 0.039 Uiso 1 1 calc R . .
C46' C -0.10991(15) 0.91858(15) 0.99641(14) 0.0353(6) Uani 1 1 d . . .
H46 H -0.0986 0.9725 1.0228 0.042 Uiso 1 1 calc R . .
C47' C -0.06898(14) 0.86361(14) 1.01103(13) 0.0314(6) Uani 1 1 d . . .
H47 H -0.0293 0.8802 1.0474 0.038 Uiso 1 1 calc R . .
C48' C -0.08479(12) 0.78413(13) 0.97339(12) 0.0241(5) Uani 1 1 d . . .
C49' C -0.24914(14) 0.79165(15) 0.84577(14) 0.0321(6) Uani 1 1 d . . .
H49 H -0.2368 0.7372 0.8105 0.039 Uiso 1 1 calc R . .
C50' C -0.33060(14) 0.78994(17) 0.87955(17) 0.0444(7) Uani 1 1 d . . .
H50C H -0.3423 0.8418 0.9172 0.067 Uiso 1 1 calc R . .
H50B H -0.3291 0.7519 0.9004 0.067 Uiso 1 1 calc R . .
H50A H -0.3722 0.7751 0.8426 0.067 Uiso 1 1 calc R . .
C51' C -0.25288(17) 0.8428(2) 0.80455(19) 0.0566(9) Uani 1 1 d . . .
H51C H -0.2694 0.8956 0.8370 0.085 Uiso 1 1 calc R . .
H51A H -0.2916 0.8207 0.7653 0.085 Uiso 1 1 calc R . .
H51B H -0.2000 0.8448 0.7849 0.085 Uiso 1 1 calc R . .
C52' C -0.04178(13) 0.72447(15) 0.99255(14) 0.0298(6) Uani 1 1 d . . .
H52 H -0.0458 0.6729 0.9502 0.036 Uiso 1 1 calc R . .
C53' C -0.08436(16) 0.71665(18) 1.05515(16) 0.0451(7) Uani 1 1 d . . .
H53C H -0.0835 0.7670 1.0971 0.068 Uiso 1 1 calc R . .
H53B H -0.0570 0.6776 1.0667 0.068 Uiso 1 1 calc R . .
H53A H -0.1398 0.7004 1.0417 0.068 Uiso 1 1 calc R . .
C54' C 0.04663(15) 0.74217(18) 1.00899(18) 0.0484(8) Uani 1 1 d . . .
H54A H 0.0720 0.7503 0.9697 0.073 Uiso 1 1 calc R . .
H54B H 0.0722 0.6982 1.0142 0.073 Uiso 1 1 calc R . .
H54C H 0.0526 0.7894 1.0536 0.073 Uiso 1 1 calc R . .
C55' C -0.09438(16) 0.52213(14) 0.69188(13) 0.0333(6) Uani 1 1 d . . .
C56' C -0.1274(2) 0.53291(15) 0.63335(15) 0.0467(8) Uani 1 1 d . B .
C57' C -0.0902(3) 0.49567(18) 0.56690(16) 0.0609(10) Uani 1 1 d . . .
H57 H -0.1123 0.5005 0.5264 0.073 Uiso 1 1 calc R . .
C58' C -0.0223(2) 0.4522(2) 0.55877(16) 0.0645(11) Uani 1 1 d . . .
H58 H 0.0019 0.4276 0.5129 0.077 Uiso 1 1 calc R . .
C59' C 0.01135(18) 0.44380(16) 0.61652(16) 0.0512(9) Uani 1 1 d . . .
H59 H 0.0591 0.4145 0.6102 0.061 Uiso 1 1 calc R . .
C60' C -0.02466(16) 0.47834(15) 0.68469(14) 0.0379(7) Uani 1 1 d . . .
C61' C -0.2021(3) 0.58249(17) 0.64128(16) 0.0663(11) Uani 1 1 d . . .
H61 H -0.2230 0.5912 0.6896 0.080 Uiso 0.524(6) 1 calc PR B 1
H61A H -0.1982 0.6288 0.6886 0.080 Uiso 0.476(6) 1 d PR B 2
C62' C -0.2800(3) 0.5377(3) 0.5854(3) 0.0389(15) Uani 0.524(6) 1 d P B 1
H62A H -0.2670 0.5311 0.5367 0.058 Uiso 0.524(6) 1 calc PR B 1
H62C H -0.3280 0.5698 0.6020 0.058 Uiso 0.524(6) 1 calc PR B 1
H62B H -0.2896 0.4865 0.5854 0.058 Uiso 0.524(6) 1 calc PR B 1
C63' C -0.2008(3) 0.6612(3) 0.6436(3) 0.0394(15) Uani 0.524(6) 1 d P B 1
H63C H -0.1637 0.6941 0.6810 0.059 Uiso 0.524(6) 1 calc PR B 1
H63B H -0.2545 0.6836 0.6541 0.059 Uiso 0.524(6) 1 calc PR B 1
H63A H -0.1832 0.6584 0.5971 0.059 Uiso 0.524(6) 1 calc PR B 1
C64' C 0.01274(15) 0.46924(15) 0.74812(14) 0.0374(6) Uani 1 1 d . . .
H64 H -0.0306 0.4764 0.7837 0.045 Uiso 1 1 calc R . .
C65' C 0.0502(2) 0.38934(17) 0.72928(18) 0.0588(9) Uani 1 1 d . . .
H65A H 0.0114 0.3484 0.7028 0.088 Uiso 1 1 calc R . .
H65C H 0.0657 0.3849 0.7734 0.088 Uiso 1 1 calc R . .
H65B H 0.0976 0.3835 0.6995 0.088 Uiso 1 1 calc R . .
C66' C 0.07548(16) 0.53271(16) 0.78471(17) 0.0470(7) Uani 1 1 d . . .
H66A H 0.1199 0.5261 0.7517 0.071 Uiso 1 1 calc R . .
H66C H 0.0954 0.5286 0.8278 0.071 Uiso 1 1 calc R . .
H66B H 0.0513 0.5841 0.7981 0.071 Uiso 1 1 calc R . .

loop_
_atom_site_aniso_label
_atom_site_aniso_U_11
_atom_site_aniso_U_22
_atom_site_aniso_U_33
_atom_site_aniso_U_23
_atom_site_aniso_U_13
_atom_site_aniso_U_12
Mn1 0.02474(18) 0.0248(2) 0.0243(2) 0.01445(16) -0.00474(15) 0.00192(14)
O1 0.0611(13) 0.0774(16) 0.0365(12) 0.0345(12) 0.0116(10) 0.0226(11)
O2 0.0506(11) 0.0295(11) 0.0612(14) 0.0172(10) -0.0233(10) -0.0017(9)
O3 0.0518(13) 0.0989(19) 0.0667(16) 0.0612(15) 0.0219(12) 0.0317(12)
N1 0.0217(9) 0.0216(10) 0.0167(10) 0.0106(8) 0.0003(8) 0.0012(7)
N2 0.0255(9) 0.0181(10) 0.0209(10) 0.0092(8) -0.0024(8) 0.0018(8)
C1 0.0235(11) 0.0250(13) 0.0171(12) 0.0101(10) 0.0024(9) -0.0013(9)
C2 0.0280(12) 0.0214(12) 0.0195(12) 0.0090(10) -0.0013(10) -0.0020(9)
C3 0.0353(14) 0.0453(17) 0.0507(18) 0.0351(15) -0.0153(13) 0.0009(11)
C4 0.0348(14) 0.0404(16) 0.0357(16) 0.0245(13) -0.0048(12) 0.0078(11)
C5 0.0277(13) 0.0411(17) 0.0403(16) 0.0276(14) -0.0036(11) 0.0080(11)
C6 0.0319(13) 0.0458(17) 0.0409(17) 0.0301(14) 0.0010(12) 0.0104(11)
C7 0.0201(10) 0.0190(12) 0.0188(12) 0.0112(10) -0.0039(9) -0.0005(8)
C8 0.0220(11) 0.0189(11) 0.0152(11) 0.0087(9) -0.0013(9) -0.0012(8)
C9 0.0205(11) 0.0245(12) 0.0214(12) 0.0109(10) 0.0040(9) 0.0032(9)
C10 0.0203(11) 0.0242(12) 0.0195(12) 0.0128(10) -0.0039(9) -0.0001(9)
C11 0.0232(11) 0.0201(12) 0.0151(11) 0.0101(9) -0.0009(9) -0.0025(8)
C12 0.0204(10) 0.0162(11) 0.0146(11) 0.0079(9) -0.0006(9) -0.0017(8)
C13 0.0194(11) 0.0297(13) 0.0161(12) 0.0132(10) 0.0007(9) 0.0050(9)
C14 0.0199(11) 0.0311(13) 0.0197(12) 0.0137(11) -0.0008(9) 0.0037(9)
C15 0.0250(12) 0.0378(14) 0.0166(12) 0.0124(11) -0.0012(9) 0.0056(10)
C16 0.0262(12) 0.0511(17) 0.0211(13) 0.0221(13) 0.0046(10) 0.0092(11)
C17 0.0272(12) 0.0386(15) 0.0290(14) 0.0236(12) 0.0043(10) 0.0042(10)
C18 0.0225(11) 0.0295(13) 0.0241(13) 0.0175(11) 0.0033(9) 0.0049(9)
C19 0.0318(12) 0.0294(14) 0.0192(12) 0.0117(11) -0.0038(10) -0.0011(10)
C20 0.0387(14) 0.0328(15) 0.0342(16) 0.0102(12) 0.0009(12) 0.0016(11)
C21 0.0359(13) 0.0332(15) 0.0230(13) 0.0101(11) 0.0018(11) -0.0050(11)
C22 0.0392(13) 0.0293(14) 0.0257(14) 0.0168(11) 0.0030(11) -0.0016(10)
C23 0.0409(15) 0.0385(17) 0.0485(18) 0.0157(14) -0.0119(13) -0.0032(12)
C24 0.0434(15) 0.0341(16) 0.0499(18) 0.0187(14) 0.0016(13) 0.0052(12)
C25 0.0197(10) 0.0215(12) 0.0157(11) 0.0121(10) -0.0001(9) 0.0019(8)
C26 0.0214(11) 0.0262(13) 0.0172(12) 0.0137(10) -0.0018(9) 0.0017(9)
C27 0.0193(11) 0.0304(14) 0.0259(13) 0.0162(11) -0.0005(9) -0.0004(9)
C28 0.0243(11) 0.0329(14) 0.0260(13) 0.0150(11) 0.0070(10) 0.0071(10)
C29 0.0274(12) 0.0248(13) 0.0203(12) 0.0080(10) 0.0027(10) 0.0058(9)
C30 0.0236(11) 0.0249(12) 0.0172(12) 0.0130(10) -0.0017(9) 0.0012(9)
C31 0.0204(11) 0.0250(12) 0.0195(12) 0.0095(10) -0.0020(9) -0.0012(9)
C32 0.0436(14) 0.0254(13) 0.0244(13) 0.0125(11) -0.0047(11) -0.0044(11)
C33 0.0293(12) 0.0331(14) 0.0220(13) 0.0117(11) -0.0034(10) -0.0040(10)
C34 0.0239(11) 0.0205(12) 0.0239(13) 0.0068(10) 0.0010(10) -0.0001(9)
C35 0.0398(14) 0.0281(14) 0.0273(14) 0.0081(11) -0.0041(11) -0.0049(11)
C36 0.0391(14) 0.0321(14) 0.0282(14) 0.0144(12) -0.0010(11) -0.0086(11)
C37 0.0249(11) 0.0214(12) 0.0231(13) 0.0146(10) 0.0001(9) 0.0046(9)
C38 0.0210(11) 0.0229(12) 0.0223(12) 0.0136(10) 0.0033(9) 0.0026(9)
C39 0.0257(11) 0.0302(14) 0.0242(13) 0.0158(11) -0.0011(10) 0.0034(9)
C40 0.0367(13) 0.0332(14) 0.0299(14) 0.0199(12) -0.0007(11) 0.0127(11)
C41 0.0480(15) 0.0258(14) 0.0272(14) 0.0124(11) 0.0016(12) 0.0142(11)
C42 0.0368(13) 0.0268(13) 0.0228(13) 0.0126(11) 0.0026(10) 0.0079(10)
C43 0.0210(11) 0.0239(12) 0.0231(12) 0.0122(10) -0.0055(9) 0.0006(9)
C44 0.0242(11) 0.0276(13) 0.0294(14) 0.0190(11) -0.0107(10) -0.0032(9)
C45 0.0380(14) 0.0286(14) 0.0385(16) 0.0207(12) -0.0168(12) -0.0057(11)
C46 0.0472(15) 0.0232(14) 0.0313(15) 0.0063(12) -0.0155(12) 0.0062(11)
C47 0.0308(13) 0.0324(15) 0.0260(14) 0.0075(12) -0.0026(11) 0.0080(10)
C48 0.0231(11) 0.0293(13) 0.0212(13) 0.0107(11) -0.0044(10) 0.0039(9)
C49 0.0304(13) 0.0371(15) 0.0390(16) 0.0254(13) -0.0016(11) -0.0055(10)
C50 0.0296(13) 0.0492(18) 0.063(2) 0.0336(16) -0.0003(13) 0.0013(12)
C51 0.0477(17) 0.082(2) 0.071(2) 0.061(2) 0.0107(16) 0.0063(16)
C52 0.0270(12) 0.0322(14) 0.0271(14) 0.0133(11) 0.0023(10) 0.0024(10)
C53 0.0441(16) 0.061(2) 0.0428(18) 0.0349(16) 0.0018(13) -0.0013(13)
C54 0.0315(14) 0.058(2) 0.059(2) 0.0311(17) 0.0063(14) 0.0023(13)
C55 0.0537(16) 0.0211(13) 0.0240(14) 0.0070(11) -0.0073(12) 0.0149(11)
C56 0.096(2) 0.0234(15) 0.0242(15) 0.0104(12) 0.0016(15) 0.0244(15)
C57 0.115(3) 0.0430(19) 0.0239(17) 0.0129(15) -0.0061(18) 0.036(2)
C58 0.099(3) 0.055(2) 0.0263(18) -0.0011(16) -0.0228(18) 0.044(2)
C59 0.0560(18) 0.0426(18) 0.0369(18) -0.0024(14) -0.0174(15) 0.0265(14)
C60 0.0482(16) 0.0310(15) 0.0279(15) 0.0045(12) -0.0095(12) 0.0207(12)
C61 0.150(4) 0.0260(17) 0.0242(16) 0.0107(13) 0.0135(19) -0.014(2)
C62 0.031(3) 0.031(3) 0.039(4) 0.015(3) 0.006(2) 0.006(2)
C62A 0.039(3) 0.041(4) 0.073(6) 0.033(4) -0.008(3) -0.008(3)
C63 0.040(3) 0.030(3) 0.044(4) 0.019(3) 0.007(3) 0.006(2)
C63A 0.049(4) 0.072(5) 0.056(5) 0.045(4) 0.006(3) 0.002(3)
C64 0.0343(14) 0.0350(15) 0.0357(16) 0.0063(13) -0.0081(12) 0.0074(11)
C65 0.076(2) 0.0281(16) 0.057(2) 0.0083(15) -0.0146(17) 0.0076(14)
C66 0.0412(15) 0.0303(16) 0.064(2) 0.0138(15) 0.0095(14) 0.0034(12)
Mn1' 0.02440(18) 0.0250(2) 0.0249(2) 0.01475(16) 0.00466(15) -0.00075(14)
O1' 0.0485(12) 0.0989(19) 0.0677(16) 0.0603(15) -0.0210(12) -0.0278(12)
O2' 0.0506(11) 0.0303(11) 0.0609(14) 0.0166(10) 0.0241(10) 0.0022(9)
O3' 0.0604(13) 0.0750(16) 0.0391(13) 0.0340(12) -0.0115(11) -0.0187(11)
N1' 0.0229(9) 0.0205(10) 0.0154(10) 0.0102(8) -0.0012(7) -0.0020(7)
N2' 0.0286(10) 0.0182(10) 0.0187(10) 0.0075(8) 0.0009(8) -0.0023(8)
C0AA 0.047(3) 0.051(4) 0.046(4) 0.035(4) -0.005(3) -0.002(3)
C1' 0.0240(11) 0.0228(12) 0.0163(12) 0.0086(10) -0.0013(9) 0.0023(9)
C2' 0.0278(12) 0.0205(12) 0.0230(13) 0.0108(10) 0.0028(10) 0.0015(9)
C3' 0.0391(14) 0.0405(16) 0.0491(18) 0.0328(14) 0.0183(13) 0.0044(11)
C4' 0.0308(13) 0.0466(17) 0.0401(16) 0.0303(14) 0.0016(12) -0.0081(11)
C5' 0.0269(12) 0.0376(16) 0.0423(16) 0.0266(14) 0.0059(12) -0.0037(11)
C6 0.035(3) 0.039(4) 0.065(5) 0.028(4) 0.006(3) 0.005(3)
C6' 0.0315(13) 0.0391(16) 0.0387(17) 0.0238(13) 0.0042(12) -0.0071(11)
C7' 0.0186(10) 0.0175(11) 0.0165(11) 0.0097(9) 0.0027(9) 0.0013(8)
C8' 0.0219(10) 0.0151(11) 0.0142(11) 0.0062(9) 0.0000(9) 0.0033(8)
C9' 0.0222(11) 0.0205(12) 0.0160(11) 0.0107(10) 0.0005(9) 0.0026(8)
C10' 0.0208(11) 0.0226(12) 0.0193(12) 0.0122(10) 0.0036(9) 0.0003(9)
C11' 0.0189(10) 0.0247(12) 0.0199(12) 0.0117(10) -0.0007(9) -0.0002(9)
C12' 0.0241(11) 0.0191(11) 0.0150(11) 0.0090(9) 0.0016(9) 0.0028(8)
C13' 0.0214(10) 0.0209(12) 0.0134(11) 0.0124(9) -0.0012(9) -0.0024(8)
C14' 0.0228(11) 0.0218(12) 0.0144(11) 0.0113(10) 0.0008(9) -0.0003(9)
C15' 0.0197(11) 0.0303(13) 0.0253(13) 0.0161(11) -0.0016(9) 0.0003(9)
C16' 0.0236(11) 0.0324(14) 0.0258(13) 0.0145(11) -0.0076(10) -0.0070(10)
C17' 0.0301(12) 0.0231(13) 0.0196(12) 0.0079(10) -0.0036(10) -0.0039(9)
C18' 0.0247(11) 0.0229(12) 0.0162(12) 0.0117(10) -0.0007(9) -0.0010(9)
C19' 0.0215(11) 0.0254(13) 0.0194(12) 0.0101(10) 0.0011(9) 0.0024(9)
C20' 0.0437(14) 0.0254(13) 0.0262(14) 0.0130(11) 0.0057(11) 0.0055(11)
C21' 0.0272(12) 0.0339(14) 0.0224(13) 0.0131(11) 0.0048(10) 0.0051(10)
C22' 0.0252(11) 0.0215(12) 0.0234(13) 0.0084(10) -0.0015(10) 0.0012(9)
C23' 0.0390(14) 0.0294(14) 0.0265(14) 0.0086(11) 0.0027(11) 0.0053(11)
C24' 0.0368(13) 0.0336(15) 0.0296(14) 0.0157(12) 0.0013(11) 0.0116(11)
C25' 0.0194(10) 0.0289(13) 0.0162(12) 0.0130(10) -0.0018(9) -0.0039(9)
C26' 0.0209(11) 0.0298(13) 0.0175(12) 0.0115(10) 0.0003(9) -0.0019(9)
C27' 0.0272(12) 0.0376(15) 0.0161(12) 0.0102(11) 0.0024(10) -0.0035(10)
C28' 0.0289(12) 0.0482(16) 0.0201(13) 0.0221(12) -0.0065(10) -0.0083(11)
C29' 0.0286(12) 0.0376(15) 0.0289(14) 0.0237(12) -0.0033(10) -0.0012(10)
C30' 0.0251(11) 0.0309(14) 0.0228(13) 0.0166(11) -0.0046(10) -0.0034(9)
C31' 0.0318(12) 0.0290(14) 0.0200(13) 0.0114(11) 0.0026(10) 0.0028(10)
C32' 0.0415(14) 0.0330(15) 0.0360(16) 0.0137(13) -0.0012(12) 0.0012(11)
C33' 0.0390(14) 0.0294(14) 0.0212(13) 0.0078(11) -0.0028(11) 0.0054(11)
C34' 0.0374(13) 0.0309(14) 0.0253(14) 0.0170(11) -0.0026(11) 0.0034(10)
C35' 0.0432(16) 0.0409(17) 0.0512(19) 0.0181(15) 0.0132(14) 0.0056(12)
C36' 0.0445(15) 0.0318(15) 0.0483(18) 0.0171(14) -0.0022(13) -0.0015(12)
C37' 0.0251(11) 0.0206(12) 0.0245(13) 0.0142(10) -0.0003(10) -0.0037(9)
C38' 0.0211(11) 0.0245(12) 0.0229(12) 0.0147(10) -0.0040(9) -0.0019(9)
C39' 0.0272(12) 0.0302(14) 0.0224(13) 0.0135(11) 0.0009(10) -0.0036(10)
C40' 0.0353(13) 0.0349(15) 0.0292(14) 0.0180(12) -0.0010(11) -0.0130(11)
C41' 0.0519(15) 0.0229(13) 0.0259(14) 0.0100(11) -0.0024(12) -0.0142(11)
C42' 0.0365(13) 0.0252(13) 0.0246(13) 0.0133(11) -0.0010(10) -0.0058(10)
C43' 0.0225(11) 0.0251(13) 0.0219(12) 0.0121(10) 0.0068(9) -0.0003(9)
C44' 0.0251(11) 0.0294(14) 0.0284(14) 0.0181(11) 0.0099(10) 0.0048(9)
C45' 0.0390(14) 0.0273(14) 0.0378(16) 0.0200(12) 0.0168(12) 0.0088(11)
C46' 0.0471(15) 0.0231(14) 0.0311(15) 0.0068(12) 0.0152(12) -0.0048(11)
C47' 0.0304(13) 0.0337(15) 0.0256(14) 0.0080(12) 0.0031(11) -0.0062(10)
C48' 0.0219(11) 0.0288(13) 0.0219(13) 0.0110(11) 0.0045(9) -0.0002(9)
C49' 0.0305(13) 0.0387(15) 0.0366(15) 0.0251(13) 0.0004(11) 0.0071(11)
C50' 0.0290(13) 0.0496(18) 0.065(2) 0.0348(16) -0.0001(13) 0.0017(12)
C51' 0.0465(17) 0.081(2) 0.072(2) 0.061(2) -0.0070(16) -0.0018(15)
C52' 0.0253(12) 0.0364(15) 0.0289(14) 0.0148(12) -0.0026(10) -0.0016(10)
C53' 0.0457(16) 0.062(2) 0.0418(17) 0.0359(16) -0.0015(13) 0.0019(14)
C54' 0.0315(14) 0.063(2) 0.062(2) 0.0365(17) -0.0069(14) -0.0004(13)
C55' 0.0551(16) 0.0203(13) 0.0207(13) 0.0049(11) 0.0044(12) -0.0144(11)
C56' 0.091(2) 0.0242(15) 0.0257(15) 0.0118(12) -0.0034(15) -0.0195(14)
C57' 0.117(3) 0.0392(19) 0.0230(16) 0.0101(14) 0.0032(18) -0.035(2)
C58' 0.099(3) 0.054(2) 0.0221(17) -0.0011(15) 0.0174(18) -0.044(2)
C59' 0.0572(18) 0.0372(17) 0.0405(19) -0.0020(14) 0.0187(15) -0.0243(14)
C60' 0.0479(16) 0.0291(15) 0.0264(14) 0.0016(12) 0.0096(12) -0.0202(12)
C61' 0.148(4) 0.0268(17) 0.0241(16) 0.0110(14) -0.0162(19) 0.012(2)
C62' 0.035(3) 0.042(3) 0.041(4) 0.019(3) -0.005(2) -0.005(2)
C63' 0.044(3) 0.032(3) 0.042(4) 0.015(3) -0.009(3) -0.003(2)
C64' 0.0343(14) 0.0347(15) 0.0347(16) 0.0063(13) 0.0089(12) -0.0047(11)
C65' 0.078(2) 0.0297(17) 0.059(2) 0.0094(15) 0.0144(18) -0.0079(15)
C66' 0.0430(16) 0.0310(16) 0.060(2) 0.0118(15) -0.0081(14) -0.0019(12)

loop_
_atom_type_symbol
_atom_type_description
_atom_type_scat_dispersion_real
_atom_type_scat_dispersion_imag
_atom_type_scat_source
C C 0.0033 0.0016 'International Tables Vol C Tables 4.2.6.8 and 6.1.1.4'
H H 0.0000 0.0000 'International Tables Vol C Tables 4.2.6.8 and 6.1.1.4'
N N 0.0061 0.0033 'International Tables Vol C Tables 4.2.6.8 and 6.1.1.4'
Mn Mn 0.3368 0.7283 'International Tables Vol C Tables 4.2.6.8 and 6.1.1.4'
O O 0.0106 0.0060 'International Tables Vol C Tables 4.2.6.8 and 6.1.1.4'

loop_
_geom_angle_atom_site_label_1
_geom_angle_atom_site_label_2
_geom_angle_atom_site_label_3
_geom_angle
_geom_angle_site_symmetry_1
_geom_angle_site_symmetry_3
_geom_angle_publ_flag
C5 Mn1 C6 94.22(12) . . ?
C5 Mn1 C4 98.63(12) . . ?
C6 Mn1 C4 167.10(12) . . ?
C5 Mn1 C2 91.50(10) . . ?
C6 Mn1 C2 90.35(10) . . ?
C4 Mn1 C2 90.37(10) . . ?
C5 Mn1 C1 92.53(10) . . ?
C6 Mn1 C1 88.39(10) . . ?
C4 Mn1 C1 89.97(10) . . ?
C2 Mn1 C1 175.86(9) . . ?
C5 Mn1 C3 177.69(10) . . ?
C6 Mn1 C3 87.06(12) . . ?
C4 Mn1 C3 80.13(11) . . ?
C2 Mn1 C3 86.56(10) . . ?
C1 Mn1 C3 89.43(10) . . ?
C1 N1 C7 175.0(2) . . ?
C2 N2 C37 175.0(2) . . ?
N1 C1 Mn1 178.5(2) . . ?
N2 C2 Mn1 179.9(3) . . ?
Mn1 C3 H3A 109.5 . . ?
Mn1 C3 H3B 109.5 . . ?
H3A C3 H3B 109.5 . . ?
Mn1 C3 H3C 109.5 . . ?
H3A C3 H3C 109.5 . . ?
H3B C3 H3C 109.5 . . ?
O1 C4 Mn1 174.4(3) . . ?
O2 C5 Mn1 179.4(3) . . ?
O3 C6 Mn1 178.0(2) . . ?
C8 C7 N1 118.71(19) . . ?
C8 C7 C12 122.96(19) . . ?
N1 C7 C12 118.32(18) . . ?
C9 C8 C7 117.51(19) . . ?
C9 C8 C13 121.57(19) . . ?
C7 C8 C13 120.91(19) . . ?
C10 C9 C8 120.8(2) . . ?
C10 C9 H9 119.6 . . ?
C8 C9 H9 119.6 . . ?
C9 C10 C11 120.5(2) . . ?
C9 C10 H10A 119.8 . . ?
C11 C10 H10A 119.8 . . ?
C10 C11 C12 121.1(2) . . ?
C10 C11 H11A 119.5 . . ?
C12 C11 H11A 119.5 . . ?
C11 C12 C7 117.12(19) . . ?
C11 C12 C25 121.31(19) . . ?
C7 C12 C25 121.57(18) . . ?
C14 C13 C18 121.0(2) . . ?
C14 C13 C8 119.43(19) . . ?
C18 C13 C8 119.5(2) . . ?
C15 C14 C13 118.4(2) . . ?
C15 C14 C19 120.5(2) . . ?
C13 C14 C19 121.2(2) . . ?
C16 C15 C14 120.7(2) . . ?
C16 C15 H15A 119.6 . . ?
C14 C15 H15A 119.6 . . ?
C17 C16 C15 120.5(2) . . ?
C17 C16 H16A 119.7 . . ?
C15 C16 H16A 119.7 . . ?
C16 C17 C18 121.1(2) . . ?
C16 C17 H17A 119.4 . . ?
C18 C17 H17A 119.4 . . ?
C17 C18 C13 118.2(2) . . ?
C17 C18 C22 119.5(2) . . ?
C13 C18 C22 122.2(2) . . ?
C14 C19 C21 109.87(19) . . ?
C14 C19 C20 113.9(2) . . ?
C21 C19 C20 109.86(19) . . ?
C14 C19 H19A 107.7 . . ?
C21 C19 H19A 107.7 . . ?
C20 C19 H19A 107.7 . . ?
C19 C20 H20D 109.5 . . ?
C19 C20 H20F 109.5 . . ?
H20D C20 H20F 109.5 . . ?
C19 C20 H20E 109.5 . . ?
H20D C20 H20E 109.5 . . ?
H20F C20 H20E 109.5 . . ?
C19 C21 H21E 109.5 . . ?
C19 C21 H21F 109.5 . . ?
H21E C21 H21F 109.5 . . ?
C19 C21 H21D 109.5 . . ?
H21E C21 H21D 109.5 . . ?
H21F C21 H21D 109.5 . . ?
C18 C22 C24 113.1(2) . . ?
C18 C22 C23 110.2(2) . . ?
C24 C22 C23 109.9(2) . . ?
C18 C22 H22A 107.8 . . ?
C24 C22 H22A 107.8 . . ?
C23 C22 H22A 107.8 . . ?
C22 C23 H23D 109.5 . . ?
C22 C23 H23F 109.5 . . ?
H23D C23 H23F 109.5 . . ?
C22 C23 H23E 109.5 . . ?
H23D C23 H23E 109.5 . . ?
H23F C23 H23E 109.5 . . ?
C22 C24 H24E 109.5 . . ?
C22 C24 H24F 109.5 . . ?
H24E C24 H24F 109.5 . . ?
C22 C24 H24D 109.5 . . ?
H24E C24 H24D 109.5 . . ?
H24F C24 H24D 109.5 . . ?
C30 C25 C26 120.62(19) . . ?
C30 C25 C12 119.62(17) . . ?
C26 C25 C12 119.75(19) . . ?
C27 C26 C25 118.1(2) . . ?
C27 C26 C31 119.47(18) . . ?
C25 C26 C31 122.40(18) . . ?
C28 C27 C26 121.6(2) . . ?
C28 C27 H27A 119.2 . . ?
C26 C27 H27A 119.2 . . ?
C27 C28 C29 120.0(2) . . ?
C27 C28 H28A 120.0 . . ?
C29 C28 H28A 120.0 . . ?
C28 C29 C30 120.9(2) . . ?
C28 C29 H29A 119.5 . . ?
C30 C29 H29A 119.5 . . ?
C29 C30 C25 118.72(19) . . ?
C29 C30 C34 120.3(2) . . ?
C25 C30 C34 120.90(18) . . ?
C26 C31 C33 110.69(18) . . ?
C26 C31 C32 111.92(19) . . ?
C33 C31 C32 109.89(18) . . ?
C26 C31 H31A 108.1 . . ?
C33 C31 H31A 108.1 . . ?
C32 C31 H31A 108.1 . . ?
C31 C32 H32E 109.5 . . ?
C31 C32 H32F 109.5 . . ?
H32E C32 H32F 109.5 . . ?
C31 C32 H32D 109.5 . . ?
H32E C32 H32D 109.5 . . ?
H32F C32 H32D 109.5 . . ?
C31 C33 H33D 109.5 . . ?
C31 C33 H33F 109.5 . . ?
H33D C33 H33F 109.5 . . ?
C31 C33 H33E 109.5 . . ?
H33D C33 H33E 109.5 . . ?
H33F C33 H33E 109.5 . . ?
C35 C34 C30 113.16(18) . . ?
C35 C34 C36 110.78(19) . . ?
C30 C34 C36 109.92(18) . . ?
C35 C34 H34A 107.6 . . ?
C30 C34 H34A 107.6 . . ?
C36 C34 H34A 107.6 . . ?
C34 C35 H35E 109.5 . . ?
C34 C35 H35F 109.5 . . ?
H35E C35 H35F 109.5 . . ?
C34 C35 H35D 109.5 . . ?
H35E C35 H35D 109.5 . . ?
H35F C35 H35D 109.5 . . ?
C34 C36 H36D 109.5 . . ?
C34 C36 H36F 109.5 . . ?
H36D C36 H36F 109.5 . . ?
C34 C36 H36E 109.5 . . ?
H36D C36 H36E 109.5 . . ?
H36F C36 H36E 109.5 . . ?
C38 C37 C42 123.0(2) . . ?
C38 C37 N2 118.31(19) . . ?
C42 C37 N2 118.7(2) . . ?
C37 C38 C39 117.4(2) . . ?
C37 C38 C43 119.38(19) . . ?
C39 C38 C43 123.2(2) . . ?
C40 C39 C38 121.1(2) . . ?
C40 C39 H39A 119.5 . . ?
C38 C39 H39A 119.5 . . ?
C41 C40 C39 119.9(2) . . ?
C41 C40 H40A 120.0 . . ?
C39 C40 H40A 120.0 . . ?
C40 C41 C42 121.4(2) . . ?
C40 C41 H41A 119.3 . . ?
C42 C41 H41A 119.3 . . ?
C41 C42 C37 117.2(2) . . ?
C41 C42 C55 122.1(2) . . ?
C37 C42 C55 120.7(2) . . ?
C44 C43 C48 120.8(2) . . ?
C44 C43 C38 119.2(2) . . ?
C48 C43 C38 119.95(19) . . ?
C45 C44 C43 118.5(2) . . ?
C45 C44 C49 120.5(2) . . ?
C43 C44 C49 121.0(2) . . ?
C44 C45 C46 121.0(2) . . ?
C44 C45 H45A 119.5 . . ?
C46 C45 H45A 119.5 . . ?
C47 C46 C45 120.1(2) . . ?
C47 C46 H46A 120.0 . . ?
C45 C46 H46A 120.0 . . ?
C46 C47 C48 121.1(2) . . ?
C46 C47 H47A 119.4 . . ?
C48 C47 H47A 119.4 . . ?
C47 C48 C43 118.5(2) . . ?
C47 C48 C52 120.8(2) . . ?
C43 C48 C52 120.7(2) . . ?
C44 C49 C51 113.3(2) . . ?
C44 C49 C50 109.5(2) . . ?
C51 C49 C50 110.7(2) . . ?
C44 C49 H49A 107.7 . . ?
C51 C49 H49A 107.7 . . ?
C50 C49 H49A 107.7 . . ?
C49 C50 H50F 109.5 . . ?
C49 C50 H50E 109.5 . . ?
H50F C50 H50E 109.5 . . ?
C49 C50 H50D 109.5 . . ?
H50F C50 H50D 109.5 . . ?
H50E C50 H50D 109.5 . . ?
C49 C51 H51D 109.5 . . ?
C49 C51 H51E 109.5 . . ?
H51D C51 H51E 109.5 . . ?
C49 C51 H51F 109.5 . . ?
H51D C51 H51F 109.5 . . ?
H51E C51 H51F 109.5 . . ?
C48 C52 C53 110.2(2) . . ?
C48 C52 C54 113.1(2) . . ?
C53 C52 C54 110.9(2) . . ?
C48 C52 H52A 107.5 . . ?
C53 C52 H52A 107.5 . . ?
C54 C52 H52A 107.5 . . ?
C52 C53 H53F 109.5 . . ?
C52 C53 H53E 109.5 . . ?
H53F C53 H53E 109.5 . . ?
C52 C53 H53D 109.5 . . ?
H53F C53 H53D 109.5 . . ?
H53E C53 H53D 109.5 . . ?
C52 C54 H54D 109.5 . . ?
C52 C54 H54E 109.5 . . ?
H54D C54 H54E 109.5 . . ?
C52 C54 H54F 109.5 . . ?
H54D C54 H54F 109.5 . . ?
H54E C54 H54F 109.5 . . ?
C60 C55 C56 121.5(3) . . ?
C60 C55 C42 119.3(2) . . ?
C56 C55 C42 119.2(2) . . ?
C57 C56 C55 117.1(3) . . ?
C57 C56 C61 121.0(3) . . ?
C55 C56 C61 121.9(3) . . ?
C58 C57 C56 122.4(3) . . ?
C58 C57 H57A 118.8 . . ?
C56 C57 H57A 118.8 . . ?
C57 C58 C59 120.1(3) . . ?
C57 C58 H58A 120.0 . . ?
C59 C58 H58A 120.0 . . ?
C58 C59 C60 120.6(3) . . ?
C58 C59 H59A 119.7 . . ?
C60 C59 H59A 119.7 . . ?
C59 C60 C55 118.3(3) . . ?
C59 C60 C64 120.3(3) . . ?
C55 C60 C64 121.4(2) . . ?
C62A C61 C63 124.4(5) . . ?
C62A C61 C56 111.4(4) . . ?
C63 C61 C56 124.1(4) . . ?
C62A C61 C63A 121.8(5) . . ?
C63 C61 C63A 48.8(3) . . ?
C56 C61 C63A 100.7(4) . . ?
C62A C61 C62 42.2(4) . . ?
C63 C61 C62 104.1(3) . . ?
C56 C61 C62 116.3(3) . . ?
C63A C61 C62 80.4(3) . . ?
C62A C61 H61C 107.4 . . ?
C63 C61 H61C 60.0 . . ?
C56 C61 H61C 107.4 . . ?
C63A C61 H61C 107.4 . . ?
C62 C61 H61C 133.4 . . ?
C62A C61 H61B 63.2 . . ?
C63 C61 H61B 103.2 . . ?
C56 C61 H61B 103.2 . . ?
C63A C61 H61B 150.9 . . ?
C62 C61 H61B 103.2 . . ?
H61C C61 H61B 49.4 . . ?
C61 C62 H62D 109.5 . . ?
C61 C62 H62F 109.5 . . ?
C61 C62 H62E 109.5 . . ?
C61 C62A H61B 48.4 . . ?
C61 C62A H62H 109.5 . . ?
C61 C62A H62I 109.5 . . ?
H62H C62A H62I 109.5 . . ?
C61 C62A H62G 109.5 . . ?
H62H C62A H62G 109.5 . . ?
H62I C62A H62G 109.5 . . ?
C61 C63 H63E 109.5 . . ?
C61 C63 H63F 109.5 . . ?
C61 C63 H63D 109.5 . . ?
C61 C63A H63H 109.5 . . ?
C61 C63A H63I 109.5 . . ?
H63H C63A H63I 109.5 . . ?
C61 C63A H63G 109.5 . . ?
H63H C63A H63G 109.5 . . ?
H63I C63A H63G 109.5 . . ?
C60 C64 C65 113.9(2) . . ?
C60 C64 C66 110.7(2) . . ?
C65 C64 C66 109.0(2) . . ?
C60 C64 H64A 107.6 . . ?
C65 C64 H64A 107.6 . . ?
C66 C64 H64A 107.6 . . ?
C64 C65 H65E 109.5 . . ?
C64 C65 H65F 109.5 . . ?
H65E C65 H65F 109.5 . . ?
C64 C65 H65D 109.5 . . ?
H65E C65 H65D 109.5 . . ?
H65F C65 H65D 109.5 . . ?
C64 C66 H66D 109.5 . . ?
C64 C66 H66F 109.5 . . ?
H66D C66 H66F 109.5 . . ?
C64 C66 H66E 109.5 . . ?
H66D C66 H66E 109.5 . . ?
H66F C66 H66E 109.5 . . ?
C5' Mn1' C4' 94.17(12) . . ?
C5' Mn1' C6' 98.61(12) . . ?
C4' Mn1' C6' 167.17(12) . . ?
C5' Mn1' C2' 91.71(10) . . ?
C4' Mn1' C2' 90.66(10) . . ?
C6' Mn1' C2' 90.16(10) . . ?
C5' Mn1' C1' 92.31(10) . . ?
C4' Mn1' C1' 88.14(10) . . ?
C6' Mn1' C1' 90.14(10) . . ?
C2' Mn1' C1' 175.88(9) . . ?
C5' Mn1' C3' 177.81(10) . . ?
C4' Mn1' C3' 86.92(12) . . ?
C6' Mn1' C3' 80.36(11) . . ?
C2' Mn1' C3' 86.37(10) . . ?
C1' Mn1' C3' 89.62(9) . . ?
C1' N1' C7' 174.8(2) . . ?
C2' N2' C37' 175.2(2) . . ?
C61' C0AA H0AB 109.5 . . ?
C61' C0AA H0AC 109.5 . . ?
H0AB C0AA H0AC 109.5 . . ?
C61' C0AA H0AA 109.5 . . ?
H0AB C0AA H0AA 109.5 . . ?
H0AC C0AA H0AA 109.5 . . ?
N1' C1' Mn1' 178.4(2) . . ?
N2' C2' Mn1' 179.8(3) . . ?
Mn1' C3' H3'A 109.5 . . ?
Mn1' C3' H3'C 109.5 . . ?
H3'A C3' H3'C 109.5 . . ?
Mn1' C3' H3'B 109.5 . . ?
H3'A C3' H3'B 109.5 . . ?
H3'C C3' H3'B 109.5 . . ?
O1' C4' Mn1' 177.8(3) . . ?
O2' C5' Mn1' 179.1(2) . . ?
C61' C6 H6A 109.5 . . ?
C61' C6 H6C 109.5 . . ?
H6A C6 H6C 109.5 . . ?
C61' C6 H6B 109.5 . . ?
H6A C6 H6B 109.5 . . ?
H6C C6 H6B 109.5 . . ?
O3' C6' Mn1' 174.4(3) . . ?
C12' C7' C8' 123.21(18) . . ?
C12' C7' N1' 118.29(18) . . ?
C8' C7' N1' 118.50(18) . . ?
C9' C8' C7' 117.08(19) . . ?
C9' C8' C13' 121.18(19) . . ?
C7' C8' C13' 121.74(18) . . ?
C10' C9' C8' 120.9(2) . . ?
C10' C9' H9' 119.5 . . ?
C8' C9' H9' 119.5 . . ?
C11' C10' C9' 120.41(19) . . ?
C11' C10' H10 119.8 . . ?
C9' C10' H10 119.8 . . ?
C10' C11' C12' 121.0(2) . . ?
C10' C11' H11 119.5 . . ?
C12' C11' H11 119.5 . . ?
C11' C12' C7' 117.26(19) . . ?
C11' C12' C25' 121.75(19) . . ?
C7' C12' C25' 120.98(18) . . ?
C18' C13' C14' 120.18(18) . . ?
C18' C13' C8' 119.66(18) . . ?
C14' C13' C8' 120.13(19) . . ?
C15' C14' C13' 118.8(2) . . ?
C15' C14' C19' 119.12(18) . . ?
C13' C14' C19' 122.11(18) . . ?
C16' C15' C14' 121.1(2) . . ?
C16' C15' H15 119.5 . . ?
C14' C15' H15 119.5 . . ?
C15' C16' C17' 120.3(2) . . ?
C15' C16' H16 119.9 . . ?
C17' C16' H16 119.9 . . ?
C18' C17' C16' 120.9(2) . . ?
C18' C17' H17 119.6 . . ?
C16' C17' H17 119.6 . . ?
C17' C18' C13' 118.85(19) . . ?
C17' C18' C22' 120.4(2) . . ?
C13' C18' C22' 120.70(18) . . ?
C14' C19' C20' 112.20(19) . . ?
C14' C19' C21' 111.23(18) . . ?
C20' C19' C21' 109.18(18) . . ?
C14' C19' H19 108.0 . . ?
C20' C19' H19 108.0 . . ?
C21' C19' H19 108.0 . . ?
C19' C20' H20B 109.5 . . ?
C19' C20' H20C 109.5 . . ?
H20B C20' H20C 109.5 . . ?
C19' C20' H20A 109.5 . . ?
H20B C20' H20A 109.5 . . ?
H20C C20' H20A 109.5 . . ?
C19' C21' H21A 109.5 . . ?
C19' C21' H21C 109.5 . . ?
H21A C21' H21C 109.5 . . ?
C19' C21' H21B 109.5 . . ?
H21A C21' H21B 109.5 . . ?
H21C C21' H21B 109.5 . . ?
C24' C22' C23' 110.49(19) . . ?
C24' C22' C18' 110.29(18) . . ?
C23' C22' C18' 113.16(19) . . ?
C24' C22' H22 107.6 . . ?
C23' C22' H22 107.6 . . ?
C18' C22' H22 107.6 . . ?
C22' C23' H23B 109.5 . . ?
C22' C23' H23C 109.5 . . ?
H23B C23' H23C 109.5 . . ?
C22' C23' H23A 109.5 . . ?
H23B C23' H23A 109.5 . . ?
H23C C23' H23A 109.5 . . ?
C22' C24' H24A 109.5 . . ?
C22' C24' H24C 109.5 . . ?
H24A C24' H24C 109.5 . . ?
C22' C24' H24B 109.5 . . ?
H24A C24' H24B 109.5 . . ?
H24C C24' H24B 109.5 . . ?
C26' C25' C30' 121.1(2) . . ?
C26' C25' C12' 119.70(19) . . ?
C30' C25' C12' 119.2(2) . . ?
C27' C26' C25' 118.3(2) . . ?
C27' C26' C31' 120.7(2) . . ?
C25' C26' C31' 121.0(2) . . ?
C28' C27' C26' 121.0(2) . . ?
C28' C27' H27 119.5 . . ?
C26' C27' H27 119.5 . . ?
C29' C28' C27' 120.5(2) . . ?
C29' C28' H28 119.7 . . ?
C27' C28' H28 119.7 . . ?
C28' C29' C30' 120.9(2) . . ?
C28' C29' H29 119.5 . . ?
C30' C29' H29 119.5 . . ?
C29' C30' C25' 118.1(2) . . ?
C29' C30' C34' 119.2(2) . . ?
C25' C30' C34' 122.6(2) . . ?
C26' C31' C33' 110.18(18) . . ?
C26' C31' C32' 113.5(2) . . ?
C33' C31' C32' 110.02(19) . . ?
C26' C31' H31 107.6 . . ?
C33' C31' H31 107.6 . . ?
C32' C31' H31 107.6 . . ?
C31' C32' H32A 109.5 . . ?
C31' C32' H32C 109.5 . . ?
H32A C32' H32C 109.5 . . ?
C31' C32' H32B 109.5 . . ?
H32A C32' H32B 109.5 . . ?
H32C C32' H32B 109.5 . . ?
C31' C33' H33A 109.5 . . ?
C31' C33' H33C 109.5 . . ?
H33A C33' H33C 109.5 . . ?
C31' C33' H33B 109.5 . . ?
H33A C33' H33B 109.5 . . ?
H33C C33' H33B 109.5 . . ?
C30' C34' C36' 113.1(2) . . ?
C30' C34' C35' 110.2(2) . . ?
C36' C34' C35' 110.1(2) . . ?
C30' C34' H34 107.7 . . ?
C36' C34' H34 107.7 . . ?
C35' C34' H34 107.7 . . ?
C34' C35' H35C 109.5 . . ?
C34' C35' H35B 109.5 . . ?
H35C C35' H35B 109.5 . . ?
C34' C35' H35A 109.5 . . ?
H35C C35' H35A 109.5 . . ?
H35B C35' H35A 109.5 . . ?
C34' C36' H36A 109.5 . . ?
C34' C36' H36B 109.5 . . ?
H36A C36' H36B 109.5 . . ?
C34' C36' H36C 109.5 . . ?
H36A C36' H36C 109.5 . . ?
H36B C36' H36C 109.5 . . ?
C42' C37' N2' 118.6(2) . . ?
C42' C37' C38' 123.30(19) . . ?
N2' C37' C38' 118.15(19) . . ?
C39' C38' C37' 117.1(2) . . ?
C39' C38' C43' 123.4(2) . . ?
C37' C38' C43' 119.52(18) . . ?
C40' C39' C38' 120.9(2) . . ?
C40' C39' H39 119.5 . . ?
C38' C39' H39 119.5 . . ?
C39' C40' C41' 120.5(2) . . ?
C39' C40' H40 119.8 . . ?
C41' C40' H40 119.8 . . ?
C40' C41' C42' 120.9(2) . . ?
C40' C41' H41 119.5 . . ?
C42' C41' H41 119.5 . . ?
C37' C42' C41' 117.2(2) . . ?
C37' C42' C55' 121.05(19) . . ?
C41' C42' C55' 121.7(2) . . ?
C44' C43' C48' 121.3(2) . . ?
C44' C43' C38' 119.1(2) . . ?
C48' C43' C38' 119.6(2) . . ?
C45' C44' C43' 118.1(2) . . ?
C45' C44' C49' 120.5(2) . . ?
C43' C44' C49' 121.4(2) . . ?
C46' C45' C44' 121.4(2) . . ?
C46' C45' H45 119.3 . . ?
C44' C45' H45 119.3 . . ?
C47' C46' C45' 119.7(2) . . ?
C47' C46' H46 120.2 . . ?
C45' C46' H46 120.2 . . ?
C46' C47' C48' 121.3(2) . . ?
C46' C47' H47 119.4 . . ?
C48' C47' H47 119.4 . . ?
C47' C48' C43' 118.2(2) . . ?
C47' C48' C52' 120.6(2) . . ?
C43' C48' C52' 121.2(2) . . ?
C44' C49' C51' 113.8(2) . . ?
C44' C49' C50' 109.4(2) . . ?
C51' C49' C50' 110.6(2) . . ?
C44' C49' H49 107.6 . . ?
C51' C49' H49 107.6 . . ?
C50' C49' H49 107.6 . . ?
C49' C50' H50C 109.5 . . ?
C49' C50' H50B 109.5 . . ?
H50C C50' H50B 109.5 . . ?
C49' C50' H50A 109.5 . . ?
H50C C50' H50A 109.5 . . ?
H50B C50' H50A 109.5 . . ?
C49' C51' H51C 109.5 . . ?
C49' C51' H51A 109.5 . . ?
H51C C51' H51A 109.5 . . ?
C49' C51' H51B 109.5 . . ?
H51C C51' H51B 109.5 . . ?
H51A C51' H51B 109.5 . . ?
C54' C52' C48' 113.6(2) . . ?
C54' C52' C53' 110.8(2) . . ?
C48' C52' C53' 109.9(2) . . ?
C54' C52' H52 107.4 . . ?
C48' C52' H52 107.4 . . ?
C53' C52' H52 107.4 . . ?
C52' C53' H53C 109.5 . . ?
C52' C53' H53B 109.5 . . ?
H53C C53' H53B 109.5 . . ?
C52' C53' H53A 109.5 . . ?
H53C C53' H53A 109.5 . . ?
H53B C53' H53A 109.5 . . ?
C52' C54' H54A 109.5 . . ?
C52' C54' H54B 109.5 . . ?
H54A C54' H54B 109.5 . . ?
C52' C54' H54C 109.5 . . ?
H54A C54' H54C 109.5 . . ?
H54B C54' H54C 109.5 . . ?
C60' C55' C56' 121.7(2) . . ?
C60' C55' C42' 119.3(2) . . ?
C56' C55' C42' 119.0(2) . . ?
C57' C56' C55' 117.7(3) . . ?
C57' C56' C61' 120.3(3) . . ?
C55' C56' C61' 122.0(3) . . ?
C58' C57' C56' 121.4(3) . . ?
C58' C57' H57 119.3 . . ?
C56' C57' H57 119.3 . . ?
C57' C58' C59' 120.8(3) . . ?
C57' C58' H58 119.6 . . ?
C59' C58' H58 119.6 . . ?
C58' C59' C60' 120.5(3) . . ?
C58' C59' H59 119.7 . . ?
C60' C59' H59 119.7 . . ?
C55' C60' C59' 117.9(3) . . ?
C55' C60' C64' 121.8(2) . . ?
C59' C60' C64' 120.3(3) . . ?
C6 C61' C63' 124.4(5) . . ?
C6 C61' C56' 111.5(4) . . ?
C63' C61' C56' 124.0(4) . . ?
C6 C61' C0AA 121.8(5) . . ?
C63' C61' C0AA 48.3(3) . . ?
C56' C61' C0AA 100.7(3) . . ?
C6 C61' C62' 42.0(4) . . ?
C63' C61' C62' 103.9(3) . . ?
C56' C61' C62' 116.3(3) . . ?
C0AA C61' C62' 80.6(3) . . ?
C6 C61' H61 63.6 . . ?
C63' C61' H61 103.3 . . ?
C56' C61' H61 103.3 . . ?
C0AA C61' H61 150.6 . . ?
C62' C61' H61 103.3 . . ?
C6 C61' H61A 107.4 . . ?
C63' C61' H61A 60.5 . . ?
C56' C61' H61A 107.3 . . ?
C0AA C61' H61A 107.3 . . ?
C62' C61' H61A 133.4 . . ?
H61 C61' H61A 49.0 . . ?
C61' C62' H62A 109.5 . . ?
C61' C62' H62C 109.5 . . ?
C61' C62' H62B 109.5 . . ?
C61' C63' H61A 41.7 . . ?
C61' C63' H63C 109.5 . . ?
H61A C63' H63C 75.7 . . ?
C61' C63' H63B 109.5 . . ?
H61A C63' H63B 99.3 . . ?
C61' C63' H63A 109.5 . . ?
H61A C63' H63A 146.1 . . ?
C60' C64' C65' 114.1(2) . . ?
C60' C64' C66' 110.8(2) . . ?
C65' C64' C66' 109.2(2) . . ?
C60' C64' H64 107.5 . . ?
C65' C64' H64 107.5 . . ?
C66' C64' H64 107.5 . . ?
C64' C65' H65A 109.5 . . ?
C64' C65' H65C 109.5 . . ?
H65A C65' H65C 109.5 . . ?
C64' C65' H65B 109.5 . . ?
H65A C65' H65B 109.5 . . ?
H65C C65' H65B 109.5 . . ?
C64' C66' H66A 109.5 . . ?
C64' C66' H66C 109.5 . . ?
H66A C66' H66C 109.5 . . ?
C64' C66' H66B 109.5 . . ?
H66A C66' H66B 109.5 . . ?
H66C C66' H66B 109.5 . . ?

loop_
_geom_bond_atom_site_label_1
_geom_bond_atom_site_label_2
_geom_bond_distance
_geom_bond_site_symmetry_2
_geom_bond_publ_flag
Mn1 C5 1.834(3) . ?
Mn1 C6 1.846(3) . ?
Mn1 C4 1.854(3) . ?
Mn1 C2 1.891(2) . ?
Mn1 C1 1.903(2) . ?
Mn1 C3 2.185(3) . ?
O1 C4 1.136(3) . ?
O2 C5 1.122(3) . ?
O3 C6 1.139(3) . ?
N1 C1 1.163(3) . ?
N1 C7 1.405(3) . ?
N2 C2 1.171(3) . ?
N2 C37 1.404(3) . ?
C3 H3A 0.9800 . ?
C3 H3B 0.9800 . ?
C3 H3C 0.9800 . ?
C7 C8 1.400(3) . ?
C7 C12 1.408(3) . ?
C8 C9 1.399(3) . ?
C8 C13 1.505(3) . ?
C9 C10 1.385(3) . ?
C9 H9 0.9500 . ?
C10 C11 1.391(3) . ?
C10 H10A 0.9500 . ?
C11 C12 1.395(3) . ?
C11 H11A 0.9500 . ?
C12 C25 1.506(3) . ?
C13 C14 1.404(3) . ?
C13 C18 1.407(3) . ?
C14 C15 1.397(3) . ?
C14 C19 1.522(3) . ?
C15 C16 1.383(3) . ?
C15 H15A 0.9500 . ?
C16 C17 1.370(3) . ?
C16 H16A 0.9500 . ?
C17 C18 1.397(3) . ?
C17 H17A 0.9500 . ?
C18 C22 1.514(3) . ?
C19 C21 1.536(3) . ?
C19 C20 1.539(3) . ?
C19 H19A 1.0000 . ?
C20 H20D 0.9800 . ?
C20 H20F 0.9800 . ?
C20 H20E 0.9800 . ?
C21 H21E 0.9800 . ?
C21 H21F 0.9800 . ?
C21 H21D 0.9800 . ?
C22 C24 1.532(3) . ?
C22 C23 1.533(3) . ?
C22 H22A 1.0000 . ?
C23 H23D 0.9800 . ?
C23 H23F 0.9800 . ?
C23 H23E 0.9800 . ?
C24 H24E 0.9800 . ?
C24 H24F 0.9800 . ?
C24 H24D 0.9800 . ?
C25 C30 1.407(3) . ?
C25 C26 1.411(3) . ?
C26 C27 1.395(3) . ?
C26 C31 1.524(3) . ?
C27 C28 1.374(3) . ?
C27 H27A 0.9500 . ?
C28 C29 1.383(3) . ?
C28 H28A 0.9500 . ?
C29 C30 1.394(3) . ?
C29 H29A 0.9500 . ?
C30 C34 1.528(3) . ?
C31 C33 1.528(3) . ?
C31 C32 1.528(3) . ?
C31 H31A 1.0000 . ?
C32 H32E 0.9800 . ?
C32 H32F 0.9800 . ?
C32 H32D 0.9800 . ?
C33 H33D 0.9800 . ?
C33 H33F 0.9800 . ?
C33 H33E 0.9800 . ?
C34 C35 1.526(3) . ?
C34 C36 1.535(3) . ?
C34 H34A 1.0000 . ?
C35 H35E 0.9800 . ?
C35 H35F 0.9800 . ?
C35 H35D 0.9800 . ?
C36 H36D 0.9800 . ?
C36 H36F 0.9800 . ?
C36 H36E 0.9800 . ?
C37 C38 1.399(3) . ?
C37 C42 1.401(3) . ?
C38 C39 1.398(3) . ?
C38 C43 1.492(3) . ?
C39 C40 1.392(3) . ?
C39 H39A 0.9500 . ?
C40 C41 1.386(4) . ?
C40 H40A 0.9500 . ?
C41 C42 1.398(3) . ?
C41 H41A 0.9500 . ?
C42 C55 1.498(3) . ?
C43 C44 1.406(3) . ?
C43 C48 1.416(3) . ?
C44 C45 1.390(3) . ?
C44 C49 1.520(3) . ?
C45 C46 1.393(4) . ?
C45 H45A 0.9500 . ?
C46 C47 1.377(4) . ?
C46 H46A 0.9500 . ?
C47 C48 1.390(3) . ?
C47 H47A 0.9500 . ?
C48 C52 1.517(3) . ?
C49 C51 1.524(4) . ?
C49 C50 1.539(3) . ?
C49 H49A 1.0000 . ?
C50 H50F 0.9800 . ?
C50 H50E 0.9800 . ?
C50 H50D 0.9800 . ?
C51 H51D 0.9800 . ?
C51 H51E 0.9800 . ?
C51 H51F 0.9800 . ?
C52 C53 1.529(4) . ?
C52 C54 1.528(3) . ?
C52 H52A 1.0000 . ?
C53 H53F 0.9800 . ?
C53 H53E 0.9800 . ?
C53 H53D 0.9800 . ?
C54 H54D 0.9800 . ?
C54 H54E 0.9800 . ?
C54 H54F 0.9800 . ?
C55 C60 1.398(4) . ?
C55 C56 1.420(4) . ?
C56 C57 1.388(4) . ?
C56 C61 1.517(5) . ?
C57 C58 1.363(5) . ?
C57 H57A 0.9500 . ?
C58 C59 1.387(5) . ?
C58 H58A 0.9500 . ?
C59 C60 1.398(4) . ?
C59 H59A 0.9500 . ?
C60 C64 1.526(4) . ?
C61 C62A 1.243(6) . ?
C61 C63 1.461(6) . ?
C61 C63A 1.616(7) . ?
C61 C62 1.710(6) . ?
C61 H61C 1.0000 . ?
C61 H61B 1.0000 . ?
C62 H62D 0.9800 . ?
C62 H62F 0.9800 . ?
C62 H62E 0.9800 . ?
C62A H61B 1.1939 . ?
C62A H62H 0.9800 . ?
C62A H62I 0.9800 . ?
C62A H62G 0.9800 . ?
C63 H63E 0.9800 . ?
C63 H63F 0.9800 . ?
C63 H63D 0.9800 . ?
C63A H63H 0.9800 . ?
C63A H63I 0.9800 . ?
C63A H63G 0.9800 . ?
C64 C65 1.528(4) . ?
C64 C66 1.539(3) . ?
C64 H64A 1.0000 . ?
C65 H65E 0.9800 . ?
C65 H65F 0.9800 . ?
C65 H65D 0.9800 . ?
C66 H66D 0.9800 . ?
C66 H66F 0.9800 . ?
C66 H66E 0.9800 . ?
Mn1' C5' 1.836(3) . ?
Mn1' C4' 1.847(3) . ?
Mn1' C6' 1.852(3) . ?
Mn1' C2' 1.889(2) . ?
Mn1' C1' 1.898(2) . ?
Mn1' C3' 2.186(3) . ?
O1' C4' 1.134(3) . ?
O2' C5' 1.122(3) . ?
O3' C6' 1.135(3) . ?
N1' C1' 1.165(3) . ?
N1' C7' 1.404(2) . ?
N2' C2' 1.170(3) . ?
N2' C37' 1.400(3) . ?
C0AA C61' 1.621(6) . ?
C0AA H0AB 0.9800 . ?
C0AA H0AC 0.9800 . ?
C0AA H0AA 0.9800 . ?
C3' H3'A 0.9800 . ?
C3' H3'C 0.9800 . ?
C3' H3'B 0.9800 . ?
C6 C61' 1.244(6) . ?
C6 H6A 0.9800 . ?
C6 H6C 0.9800 . ?
C6 H6B 0.9800 . ?
C7' C12' 1.401(3) . ?
C7' C8' 1.402(3) . ?
C8' C9' 1.398(3) . ?
C8' C13' 1.494(3) . ?
C9' C10' 1.388(3) . ?
C9' H9' 0.9500 . ?
C10' C11' 1.385(3) . ?
C10' H10 0.9500 . ?
C11' C12' 1.394(3) . ?
C11' H11 0.9500 . ?
C12' C25' 1.501(3) . ?
C13' C18' 1.412(3) . ?
C13' C14' 1.417(3) . ?
C14' C15' 1.393(3) . ?
C14' C19' 1.523(3) . ?
C15' C16' 1.373(3) . ?
C15' H15 0.9500 . ?
C16' C17' 1.394(3) . ?
C16' H16 0.9500 . ?
C17' C18' 1.387(3) . ?
C17' H17 0.9500 . ?
C18' C22' 1.531(3) . ?
C19' C20' 1.534(3) . ?
C19' C21' 1.535(3) . ?
C19' H19 1.0000 . ?
C20' H20B 0.9800 . ?
C20' H20C 0.9800 . ?
C20' H20A 0.9800 . ?
C21' H21A 0.9800 . ?
C21' H21C 0.9800 . ?
C21' H21B 0.9800 . ?
C22' C24' 1.528(3) . ?
C22' C23' 1.530(3) . ?
C22' H22 1.0000 . ?
C23' H23B 0.9800 . ?
C23' H23C 0.9800 . ?
C23' H23A 0.9800 . ?
C24' H24A 0.9800 . ?
C24' H24C 0.9800 . ?
C24' H24B 0.9800 . ?
C25' C26' 1.409(3) . ?
C25' C30' 1.413(3) . ?
C26' C27' 1.393(3) . ?
C26' C31' 1.525(3) . ?
C27' C28' 1.382(3) . ?
C27' H27 0.9500 . ?
C28' C29' 1.378(3) . ?
C28' H28 0.9500 . ?
C29' C30' 1.399(3) . ?
C29' H29 0.9500 . ?
C30' C34' 1.519(3) . ?
C31' C33' 1.536(3) . ?
C31' C32' 1.537(3) . ?
C31' H31 1.0000 . ?
C32' H32A 0.9800 . ?
C32' H32C 0.9800 . ?
C32' H32B 0.9800 . ?
C33' H33A 0.9800 . ?
C33' H33C 0.9800 . ?
C33' H33B 0.9800 . ?
C34' C36' 1.523(3) . ?
C34' C35' 1.533(3) . ?
C34' H34 1.0000 . ?
C35' H35C 0.9800 . ?
C35' H35B 0.9800 . ?
C35' H35A 0.9800 . ?
C36' H36A 0.9800 . ?
C36' H36B 0.9800 . ?
C36' H36C 0.9800 . ?
C37' C42' 1.393(3) . ?
C37' C38' 1.408(3) . ?
C38' C39' 1.399(3) . ?
C38' C43' 1.491(3) . ?
C39' C40' 1.384(3) . ?
C39' H39 0.9500 . ?
C40' C41' 1.389(3) . ?
C40' H40 0.9500 . ?
C41' C42' 1.400(3) . ?
C41' H41 0.9500 . ?
C42' C55' 1.500(3) . ?
C43' C44' 1.405(3) . ?
C43' C48' 1.406(3) . ?
C44' C45' 1.391(3) . ?
C44' C49' 1.517(3) . ?
C45' C46' 1.385(4) . ?
C45' H45 0.9500 . ?
C46' C47' 1.380(4) . ?
C46' H46 0.9500 . ?
C47' C48' 1.395(3) . ?
C47' H47 0.9500 . ?
C48' C52' 1.524(3) . ?
C49' C51' 1.532(4) . ?
C49' C50' 1.537(3) . ?
C49' H49 1.0000 . ?
C50' H50C 0.9800 . ?
C50' H50B 0.9800 . ?
C50' H50A 0.9800 . ?
C51' H51C 0.9800 . ?
C51' H51A 0.9800 . ?
C51' H51B 0.9800 . ?
C52' C54' 1.522(3) . ?
C52' C53' 1.532(3) . ?
C52' H52 1.0000 . ?
C53' H53C 0.9800 . ?
C53' H53B 0.9800 . ?
C53' H53A 0.9800 . ?
C54' H54A 0.9800 . ?
C54' H54B 0.9800 . ?
C54' H54C 0.9800 . ?
C55' C60' 1.404(4) . ?
C55' C56' 1.415(4) . ?
C56' C57' 1.395(4) . ?
C56' C61' 1.531(5) . ?
C57' C58' 1.373(5) . ?
C57' H57 0.9500 . ?
C58' C59' 1.382(5) . ?
C58' H58 0.9500 . ?
C59' C60' 1.410(4) . ?
C59' H59 0.9500 . ?
C60' C64' 1.520(4) . ?
C61' C63' 1.468(6) . ?
C61' C62' 1.707(6) . ?
C61' H61 1.0000 . ?
C61' H61A 1.0000 . ?
C62' H62A 0.9800 . ?
C62' H62C 0.9800 . ?
C62' H62B 0.9800 . ?
C63' H61A 1.3075 . ?
C63' H63C 0.9800 . ?
C63' H63B 0.9800 . ?
C63' H63A 0.9800 . ?
C64' C65' 1.528(4) . ?
C64' C66' 1.531(3) . ?
C64' H64 1.0000 . ?
C65' H65A 0.9800 . ?
C65' H65C 0.9800 . ?
C65' H65B 0.9800 . ?
C66' H66A 0.9800 . ?
C66' H66C 0.9800 . ?
C66' H66B 0.9800 . ?
